data_4507544
loop_
_publ_author_name
'Wan, Chong-Qing'
'Li, Ai-Min'
'Al-Thabaiti, Shaeel A.'
'Mak, Thomas C. W.'

_publ_section_title
;
 Group 12 Metal Complexes of Semirigid
 2,6-Pyridinediylbis(3-pyridinyl)methanone: Role of Counteranions and
 Solvent in Product Formation
;
_journal_issue 5
_journal_name_full 'Crystal Growth &amp; Design'
_journal_page_first 1926
_journal_paper_doi 10.1021/cg3017408
_journal_volume 13
_journal_year 2013
_chemical_formula_sum 'C21 H17 Hg N3 O6'
_chemical_formula_weight 607.97
_chemical_name_systematic
; 
 ? 
;
_space_group_IT_number 13
_symmetry_cell_setting monoclinic
_symmetry_space_group_name_Hall '-P 2yc'
_symmetry_space_group_name_H-M 'P 1 2/c 1'
_atom_sites_solution_hydrogens geom
_atom_sites_solution_primary direct
_atom_sites_solution_secondary difmap
_audit_creation_method SHELXL-97
_cell_angle_alpha 90.00
_cell_angle_beta 121.556(11)
_cell_angle_gamma 90.00
_cell_formula_units_Z 2
_cell_length_a 8.9228(19)
_cell_length_b 10.996(2)
_cell_length_c 12.0653(18)
_cell_measurement_temperature 293(2)
_cell_volume 1008.7(3)
_computing_cell_refinement 'Bruker SMART'
_computing_data_collection 'Bruker SMART'
_computing_data_reduction 'Bruker SAINT'
_computing_molecular_graphics 'Bruker SHELXTL'
_computing_publication_material 'Bruker SHELTXL'
_computing_structure_refinement 'SHELXL-97 (Sheldrick, 1997)'
_computing_structure_solution 'SHELXS-97 (Sheldrick, 1990)'
_diffrn_ambient_temperature 293(2)
_diffrn_measured_fraction_theta_full 0.997
_diffrn_measured_fraction_theta_max 0.997
_diffrn_radiation_monochromator graphite
_diffrn_radiation_source 'fine-focus sealed tube'
_diffrn_radiation_type MoK\a
_diffrn_radiation_wavelength 0.71073
_diffrn_reflns_av_R_equivalents 0.0548
_diffrn_reflns_av_sigmaI/netI 0.0579
_diffrn_reflns_limit_h_max 8
_diffrn_reflns_limit_h_min -10
_diffrn_reflns_limit_k_max 12
_diffrn_reflns_limit_k_min -13
_diffrn_reflns_limit_l_max 14
_diffrn_reflns_limit_l_min -12
_diffrn_reflns_number 5280
_diffrn_reflns_theta_full 25.01
_diffrn_reflns_theta_max 25.01
_diffrn_reflns_theta_min 1.85
_exptl_absorpt_coefficient_mu 7.674
_exptl_absorpt_correction_T_max 1.000000
_exptl_absorpt_correction_T_min 0.394392
_exptl_absorpt_correction_type multi-scan
_exptl_absorpt_process_details SADABS
_exptl_crystal_colour Yellow
_exptl_crystal_density_diffrn 2.002
_exptl_crystal_density_method 'not measured'
_exptl_crystal_description stick
_exptl_crystal_F_000 584
_exptl_crystal_size_max 0.32
_exptl_crystal_size_mid 0.29
_exptl_crystal_size_min 0.16
_refine_diff_density_max 1.291
_refine_diff_density_min -0.755
_refine_diff_density_rms 0.158
_refine_ls_extinction_method none
_refine_ls_goodness_of_fit_ref 1.094
_refine_ls_hydrogen_treatment constr
_refine_ls_matrix_type full
_refine_ls_number_parameters 143
_refine_ls_number_reflns 1781
_refine_ls_number_restraints 0
_refine_ls_restrained_S_all 1.094
_refine_ls_R_factor_all 0.0542
_refine_ls_R_factor_gt 0.0376
_refine_ls_shift/su_max 0.000
_refine_ls_shift/su_mean 0.000
_refine_ls_structure_factor_coef Fsqd
_refine_ls_weighting_details 'calc w=1/[\s^2^(Fo^2^)+(0.0407P)^2^+0.0000P] where P=(Fo^2^+2Fc^2^)/3'
_refine_ls_weighting_scheme calc
_refine_ls_wR_factor_gt 0.0782
_refine_ls_wR_factor_ref 0.0873
_reflns_number_gt 1474
_reflns_number_total 1781
_reflns_threshold_expression >2sigma(I)
_cod_data_source_file cg3017408_si_002.cif
_cod_data_source_block complex9
_cod_depositor_comments
;
The following automatic conversions were performed:

'_symmetry_cell_setting' value 'Monoclinic' changed to 'monoclinic'
according to /home/saulius/struct/CIF-dictionaries/cif_core.dic
dictionary named 'cif_core.dic' version 2.4.2 from
2011-04-26.

'_exptl_absorpt_correction_type' value 'Multi-SCAN'
changed to 'multi-scan' according to
/home/saulius/struct/CIF-dictionaries/cif_core.dic dictionary named
'cif_core.dic' version 2.4.2 from 2011-04-26.

Automatic conversion script
Id: cif_fix_values 1891 2012-01-12 08:04:46Z andrius 
;
_cod_original_sg_symbol_H-M P2/c
_cod_database_code 4507544

loop_
_symmetry_equiv_pos_as_xyz
'x, y, z'
'-x, y, -z+1/2'
'-x, -y, -z'
'x, -y, z-1/2'

loop_
_atom_site_label
_atom_site_type_symbol
_atom_site_fract_x
_atom_site_fract_y
_atom_site_fract_z
_atom_site_U_iso_or_equiv
_atom_site_adp_type
_atom_site_occupancy
_atom_site_symmetry_multiplicity
_atom_site_calc_flag
_atom_site_refinement_flags
Hg1 Hg 0.5000 0.05958(4) 0.7500 0.03926(18) Uani 1 2 d S
O1 O 0.2142(9) 0.5422(5) 0.5835(5) 0.0579(16) Uani 1 1 d .
O2 O 0.7576(8) 0.0063(6) 0.7499(6) 0.0658(18) Uani 1 1 d .
O3 O 0.7174(8) -0.0885(6) 0.8902(6) 0.0605(17) Uani 1 1 d .
N1 N 0.4356(8) 0.2114(5) 0.5928(5) 0.0373(15) Uani 1 1 d .
N2 N 0.0000 0.5135(7) 0.2500 0.0312(19) Uani 1 2 d S
C1 C 0.4826(10) 0.1931(7) 0.5042(7) 0.0404(18) Uani 1 1 d .
H1A H 0.5486 0.1245 0.5121 0.048 Uiso 1 1 calc R
C2 C 0.4372(11) 0.2711(7) 0.4040(7) 0.0435(19) Uani 1 1 d .
H2A H 0.4727 0.2563 0.3452 0.052 Uiso 1 1 calc R
C3 C 0.3374(10) 0.3730(7) 0.3904(7) 0.0383(18) Uani 1 1 d .
H3A H 0.3027 0.4264 0.3213 0.046 Uiso 1 1 calc R
C4 C 0.2907(9) 0.3939(7) 0.4806(6) 0.0321(16) Uani 1 1 d .
C5 C 0.3444(9) 0.3098(7) 0.5803(6) 0.0341(17) Uani 1 1 d .
H5A H 0.3141 0.3240 0.6421 0.041 Uiso 1 1 calc R
C6 C 0.1981(10) 0.5072(7) 0.4826(7) 0.0363(17) Uani 1 1 d .
C7 C 0.0923(9) 0.5781(6) 0.3603(7) 0.0321(16) Uani 1 1 d .
C8 C 0.0934(10) 0.7030(7) 0.3649(7) 0.0418(19) Uani 1 1 d .
H8A H 0.1560 0.7435 0.4441 0.050 Uiso 1 1 calc R
C9 C 0.0000 0.7673(10) 0.2500 0.049(3) Uani 1 2 d S
H9A H 0.0000 0.8519 0.2500 0.058 Uiso 1 2 calc SR
C10 C 0.8039(11) -0.0682(7) 0.8401(8) 0.0439(19) Uani 1 1 d .
C11 C 0.9768(12) -0.1344(10) 0.8923(9) 0.068(3) Uani 1 1 d .
H11A H 1.0361 -0.1396 0.9853 0.101 Uiso 1 1 calc R
H11B H 1.0490 -0.0908 0.8685 0.101 Uiso 1 1 calc R
H11C H 0.9548 -0.2149 0.8561 0.101 Uiso 1 1 calc R

loop_
_atom_site_aniso_label
_atom_site_aniso_U_11
_atom_site_aniso_U_22
_atom_site_aniso_U_33
_atom_site_aniso_U_23
_atom_site_aniso_U_13
_atom_site_aniso_U_12
Hg1 0.0441(3) 0.0315(3) 0.0400(3) 0.000 0.0205(2) 0.000
O1 0.083(5) 0.056(4) 0.034(3) -0.002(3) 0.030(3) 0.014(3)
O2 0.045(4) 0.068(4) 0.076(4) 0.034(4) 0.025(4) 0.008(3)
O3 0.050(4) 0.067(4) 0.065(4) 0.018(3) 0.030(4) 0.014(3)
N1 0.038(4) 0.038(4) 0.031(3) 0.006(3) 0.014(3) 0.004(3)
N2 0.043(5) 0.025(4) 0.032(5) 0.000 0.023(4) 0.000
C1 0.043(5) 0.040(4) 0.040(4) -0.007(4) 0.023(4) 0.002(4)
C2 0.050(5) 0.052(5) 0.032(4) 0.003(4) 0.023(4) 0.006(4)
C3 0.046(5) 0.045(5) 0.027(4) 0.000(3) 0.021(4) -0.004(4)
C4 0.031(4) 0.035(4) 0.022(4) -0.004(3) 0.008(3) -0.007(3)
C5 0.033(4) 0.045(5) 0.019(3) -0.005(3) 0.010(3) -0.004(4)
C6 0.044(5) 0.035(4) 0.030(4) -0.003(3) 0.020(4) -0.001(4)
C7 0.033(4) 0.033(4) 0.032(4) -0.006(3) 0.018(3) -0.001(3)
C8 0.037(5) 0.040(5) 0.036(4) -0.011(4) 0.011(4) -0.004(4)
C9 0.061(8) 0.024(6) 0.057(8) 0.000 0.027(7) 0.000
C10 0.039(5) 0.041(5) 0.043(5) 0.002(4) 0.015(4) -0.003(4)
C11 0.054(6) 0.079(7) 0.071(6) 0.024(5) 0.034(5) 0.023(5)

loop_
_atom_type_symbol
_atom_type_description
_atom_type_scat_dispersion_real
_atom_type_scat_dispersion_imag
_atom_type_scat_source
C C 0.0033 0.0016 'International Tables Vol C Tables 4.2.6.8 and 6.1.1.4'
H H 0.0000 0.0000 'International Tables Vol C Tables 4.2.6.8 and 6.1.1.4'
Hg Hg -2.3894 9.2266 'International Tables Vol C Tables 4.2.6.8 and 6.1.1.4'
N N 0.0061 0.0033 'International Tables Vol C Tables 4.2.6.8 and 6.1.1.4'
O O 0.0106 0.0060 'International Tables Vol C Tables 4.2.6.8 and 6.1.1.4'

loop_
_geom_angle_atom_site_label_1
_geom_angle_atom_site_label_2
_geom_angle_atom_site_label_3
_geom_angle
_geom_angle_site_symmetry_1
_geom_angle_site_symmetry_3
N1 Hg1 N1 90.0(3) 2_656 .
N1 Hg1 O2 90.2(2) 2_656 2_656
N1 Hg1 O2 110.3(2) . 2_656
N1 Hg1 O2 110.3(2) 2_656 .
N1 Hg1 O2 90.2(2) . .
O2 Hg1 O2 151.4(3) 2_656 .
N1 Hg1 O3 143.8(2) 2_656 2_656
N1 Hg1 O3 98.4(2) . 2_656
O2 Hg1 O3 53.9(2) 2_656 2_656
O2 Hg1 O3 104.9(2) . 2_656
N1 Hg1 O3 98.4(2) 2_656 .
N1 Hg1 O3 143.8(2) . .
O2 Hg1 O3 104.9(2) 2_656 .
O2 Hg1 O3 53.9(2) . .
O3 Hg1 O3 95.3(3) 2_656 .
N1 Hg1 C10 117.3(2) 2_656 2_656
N1 Hg1 C10 105.7(2) . 2_656
O2 Hg1 C10 27.2(2) 2_656 2_656
O2 Hg1 C10 129.4(3) . 2_656
O3 Hg1 C10 26.7(2) 2_656 2_656
O3 Hg1 C10 101.4(2) . 2_656
N1 Hg1 C10 105.7(2) 2_656 .
N1 Hg1 C10 117.3(2) . .
O2 Hg1 C10 129.4(3) 2_656 .
O2 Hg1 C10 27.2(2) . .
O3 Hg1 C10 101.4(2) 2_656 .
O3 Hg1 C10 26.7(2) . .
C10 Hg1 C10 117.9(3) 2_656 .
C10 O2 Hg1 92.3(5) . .
C10 O3 Hg1 90.8(5) . .
C5 N1 C1 117.5(6) . .
C5 N1 Hg1 123.4(5) . .
C1 N1 Hg1 119.0(5) . .
C7 N2 C7 116.2(8) . 2
N1 C1 C2 122.5(7) . .
N1 C1 H1A 118.7 . .
C2 C1 H1A 118.7 . .
C1 C2 C3 119.3(7) . .
C1 C2 H2A 120.4 . .
C3 C2 H2A 120.4 . .
C4 C3 C2 118.9(7) . .
C4 C3 H3A 120.5 . .
C2 C3 H3A 120.5 . .
C3 C4 C5 117.7(7) . .
C3 C4 C6 123.3(6) . .
C5 C4 C6 118.8(6) . .
N1 C5 C4 124.0(6) . .
N1 C5 H5A 118.0 . .
C4 C5 H5A 118.0 . .
O1 C6 C7 120.7(7) . .
O1 C6 C4 120.1(7) . .
C7 C6 C4 119.1(6) . .
N2 C7 C8 123.8(7) . .
N2 C7 C6 116.5(6) . .
C8 C7 C6 119.7(7) . .
C7 C8 C9 118.9(7) . .
C7 C8 H8A 120.5 . .
C9 C8 H8A 120.5 . .
C8 C9 C8 118.4(10) 2 .
C8 C9 H9A 120.8 2 .
C8 C9 H9A 120.8 . .
O3 C10 O2 122.9(8) . .
O3 C10 C11 118.4(8) . .
O2 C10 C11 118.6(8) . .
O3 C10 Hg1 62.5(4) . .
O2 C10 Hg1 60.5(4) . .
C11 C10 Hg1 177.7(7) . .
C10 C11 H11A 109.5 . .
C10 C11 H11B 109.5 . .
H11A C11 H11B 109.5 . .
C10 C11 H11C 109.5 . .
H11A C11 H11C 109.5 . .
H11B C11 H11C 109.5 . .

loop_
_geom_bond_atom_site_label_1
_geom_bond_atom_site_label_2
_geom_bond_distance
_geom_bond_site_symmetry_2
Hg1 N1 2.361(6) 2_656
Hg1 N1 2.361(6) .
Hg1 O2 2.373(6) 2_656
Hg1 O2 2.373(6) .
Hg1 O3 2.417(6) 2_656
Hg1 O3 2.417(6) .
Hg1 C10 2.725(8) 2_656
Hg1 C10 2.725(8) .
O1 C6 1.211(8) .
O2 C10 1.247(10) .
O3 C10 1.223(10) .
N1 C5 1.314(9) .
N1 C1 1.352(9) .
N2 C7 1.345(8) .
N2 C7 1.345(8) 2
C1 C2 1.360(10) .
C1 H1A 0.9300 .
C2 C3 1.386(11) .
C2 H2A 0.9300 .
C3 C4 1.373(10) .
C3 H3A 0.9300 .
C4 C5 1.388(10) .
C4 C6 1.503(11) .
C5 H5A 0.9300 .
C6 C7 1.489(11) .
C7 C8 1.374(10) .
C8 C9 1.382(9) .
C8 H8A 0.9300 .
C9 C8 1.382(9) 2
C9 H9A 0.9300 .
C10 C11 1.513(12) .
C11 H11A 0.9600 .
C11 H11B 0.9600 .
C11 H11C 0.9600 .

loop_
_geom_torsion_atom_site_label_1
_geom_torsion_atom_site_label_2
_geom_torsion_atom_site_label_3
_geom_torsion_atom_site_label_4
_geom_torsion
_geom_torsion_site_symmetry_1
_geom_torsion_site_symmetry_4
N1 Hg1 O2 C10 85.1(5) 2_656 .
N1 Hg1 O2 C10 175.1(5) . .
O2 Hg1 O2 C10 -48.1(5) 2_656 .
O3 Hg1 O2 C10 -86.2(5) 2_656 .
O3 Hg1 O2 C10 -0.5(5) . .
C10 Hg1 O2 C10 -74.2(7) 2_656 .
N1 Hg1 O3 C10 -108.5(5) 2_656 .
N1 Hg1 O3 C10 -6.9(7) . .
O2 Hg1 O3 C10 159.1(5) 2_656 .
O2 Hg1 O3 C10 0.5(5) . .
O3 Hg1 O3 C10 105.1(5) 2_656 .
C10 Hg1 O3 C10 131.3(5) 2_656 .
N1 Hg1 N1 C5 -42.6(5) 2_656 .
O2 Hg1 N1 C5 47.6(6) 2_656 .
O2 Hg1 N1 C5 -152.9(6) . .
O3 Hg1 N1 C5 102.1(6) 2_656 .
O3 Hg1 N1 C5 -146.9(5) . .
C10 Hg1 N1 C5 75.8(6) 2_656 .
C10 Hg1 N1 C5 -150.4(5) . .
N1 Hg1 N1 C1 142.5(6) 2_656 .
O2 Hg1 N1 C1 -127.3(5) 2_656 .
O2 Hg1 N1 C1 32.3(5) . .
O3 Hg1 N1 C1 -72.8(5) 2_656 .
O3 Hg1 N1 C1 38.2(7) . .
C10 Hg1 N1 C1 -99.0(5) 2_656 .
C10 Hg1 N1 C1 34.8(6) . .
C5 N1 C1 C2 -0.9(10) . .
Hg1 N1 C1 C2 174.3(6) . .
N1 C1 C2 C3 -0.6(12) . .
C1 C2 C3 C4 1.5(11) . .
C2 C3 C4 C5 -1.0(10) . .
C2 C3 C4 C6 173.9(7) . .
C1 N1 C5 C4 1.5(10) . .
Hg1 N1 C5 C4 -173.4(5) . .
C3 C4 C5 N1 -0.6(11) . .
C6 C4 C5 N1 -175.7(7) . .
C3 C4 C6 O1 -153.7(8) . .
C5 C4 C6 O1 21.1(11) . .
C3 C4 C6 C7 23.9(11) . .
C5 C4 C6 C7 -161.3(7) . .
C7 N2 C7 C8 1.2(5) 2 .
C7 N2 C7 C6 -178.7(7) 2 .
O1 C6 C7 N2 -144.2(7) . .
C4 C6 C7 N2 38.2(9) . .
O1 C6 C7 C8 35.9(11) . .
C4 C6 C7 C8 -141.8(7) . .
N2 C7 C8 C9 -2.4(10) . .
C6 C7 C8 C9 177.5(6) . .
C7 C8 C9 C8 1.1(5) . 2
Hg1 O3 C10 O2 -0.9(9) . .
Hg1 O3 C10 C11 177.6(7) . .
Hg1 O2 C10 O3 1.0(9) . .
Hg1 O2 C10 C11 -177.6(7) . .
N1 Hg1 C10 O3 77.1(5) 2_656 .
N1 Hg1 C10 O3 175.4(5) . .
O2 Hg1 C10 O3 -26.5(6) 2_656 .
O2 Hg1 C10 O3 -179.1(8) . .
O3 Hg1 C10 O3 -78.8(6) 2_656 .
C10 Hg1 C10 O3 -56.4(5) 2_656 .
N1 Hg1 C10 O2 -103.8(5) 2_656 .
N1 Hg1 C10 O2 -5.5(6) . .
O2 Hg1 C10 O2 152.6(4) 2_656 .
O3 Hg1 C10 O2 100.3(5) 2_656 .
O3 Hg1 C10 O2 179.1(8) . .
C10 Hg1 C10 O2 122.7(6) 2_656 .
N1 Hg1 C10 C11 -37(15) 2_656 .
N1 Hg1 C10 C11 61(15) . .
O2 Hg1 C10 C11 -141(15) 2_656 .
O2 Hg1 C10 C11 67(15) . .
O3 Hg1 C10 C11 167(15) 2_656 .
O3 Hg1 C10 C11 -114(15) . .
C10 Hg1 C10 C11 -171(15) 2_656 .
